data_2232164
loop_
_publ_author_name
'Liu, Dong'

_publ_section_title
;
 Poly[[\m~2~-1,2-bis(4-pyridyl)ethene](\m~3~-1,3-phenylenediacetato)cadmium]
;
_journal_coeditor_code BQ2313
_journal_issue 11
_journal_name_full 'Acta Crystallographica Section E'
_journal_page_first m1599
_journal_paper_doi 10.1107/S1600536811043467
_journal_volume 67
_journal_year 2011
_chemical_formula_iupac '[Cd (C10 H8 O4) (C12 H10 N2)]'
_chemical_formula_moiety 'C22 H18 Cd N2 O4'
_chemical_formula_sum 'C22 H18 Cd N2 O4'
_chemical_formula_weight 486.79
_chemical_name_systematic
;
Poly[[\m~2~-1,2-bis(4-pyridyl)ethene](\m~3~-1,3-phenylenediacetato)cadmium]
;
_space_group_IT_number 2
_symmetry_cell_setting triclinic
_symmetry_space_group_name_Hall '-P 1'
_symmetry_space_group_name_H-M 'P -1'
_atom_sites_solution_hydrogens geom
_atom_sites_solution_primary direct
_atom_sites_solution_secondary difmap
_audit_creation_method SHELXL-97
_cell_angle_alpha 98.95(3)
_cell_angle_beta 92.19(3)
_cell_angle_gamma 116.88(3)
_cell_formula_units_Z 2
_cell_length_a 9.4626(19)
_cell_length_b 10.113(2)
_cell_length_c 11.351(2)
_cell_measurement_reflns_used 4814
_cell_measurement_temperature 223(2)
_cell_measurement_theta_max 27.4855
_cell_measurement_theta_min 3.1476
_cell_volume 949.8(4)
_computing_cell_refinement 'CrystalClear (Rigaku, 2001)'
_computing_data_collection 'CrystalClear (Rigaku, 2001)'
_computing_data_reduction 'CrystalStructure (Rigaku/MSC, 2004)'
_computing_molecular_graphics 'SHELXTL (Sheldrick, 2008)'
_computing_publication_material 'SHELXTL (Sheldrick, 2008) and PLATON (Spek, 2009)'
_computing_structure_refinement 'SHELXTL (Sheldrick, 2008)'
_computing_structure_solution 'SHELXTL (Sheldrick, 2008)'
_diffrn_ambient_temperature 223(2)
_diffrn_measured_fraction_theta_full 0.976
_diffrn_measured_fraction_theta_max 0.976
_diffrn_measurement_device_type 'Rigaku MercuryCCD area-detector'
_diffrn_measurement_method \w
_diffrn_radiation_monochromator graphite
_diffrn_radiation_source 'fine-focus sealed tube'
_diffrn_radiation_type MoK\a
_diffrn_radiation_wavelength 0.71073
_diffrn_reflns_av_R_equivalents 0.0294
_diffrn_reflns_av_sigmaI/netI 0.0607
_diffrn_reflns_limit_h_max 11
_diffrn_reflns_limit_h_min -12
_diffrn_reflns_limit_k_max 12
_diffrn_reflns_limit_k_min -12
_diffrn_reflns_limit_l_max 14
_diffrn_reflns_limit_l_min -11
_diffrn_reflns_number 8582
_diffrn_reflns_theta_full 27.49
_diffrn_reflns_theta_max 27.49
_diffrn_reflns_theta_min 3.15
_diffrn_standards_decay_% 0
_diffrn_standards_interval_count 0
_diffrn_standards_interval_time 0
_diffrn_standards_number 0
_exptl_absorpt_coefficient_mu 1.182
_exptl_absorpt_correction_T_max 0.7565
_exptl_absorpt_correction_T_min 0.6492
_exptl_absorpt_correction_type multi-scan
_exptl_absorpt_process_details '(REQAB; Jacobson, 1998)'
_exptl_crystal_colour yellow
_exptl_crystal_density_diffrn 1.702
_exptl_crystal_density_method 'not measured'
_exptl_crystal_description block
_exptl_crystal_F_000 488
_exptl_crystal_size_max 0.40
_exptl_crystal_size_mid 0.30
_exptl_crystal_size_min 0.25
_refine_diff_density_max 1.158
_refine_diff_density_min -0.852
_refine_ls_extinction_coef 0.098(3)
_refine_ls_extinction_expression Fc^*^=kFc[1+0.001xFc^2^\l^3^/sin(2\q)]^-1/4^
_refine_ls_extinction_method 'SHELXTL (Sheldrick, 2008)'
_refine_ls_goodness_of_fit_ref 1.086
_refine_ls_hydrogen_treatment constr
_refine_ls_matrix_type full
_refine_ls_number_parameters 263
_refine_ls_number_reflns 4256
_refine_ls_number_restraints 0
_refine_ls_restrained_S_all 1.086
_refine_ls_R_factor_all 0.0367
_refine_ls_R_factor_gt 0.0330
_refine_ls_shift/su_max 0.001
_refine_ls_shift/su_mean 0.000
_refine_ls_structure_factor_coef Fsqd
_refine_ls_weighting_details 'calc w=1/[\s^2^(Fo^2^)+(0.0352P)^2^] where P=(Fo^2^+2Fc^2^)/3'
_refine_ls_weighting_scheme calc
_refine_ls_wR_factor_gt 0.0826
_refine_ls_wR_factor_ref 0.0831
_reflns_number_gt 3630
_reflns_number_total 4256
_reflns_threshold_expression I>2\s(I)
_cod_data_source_file bq2313.cif
_cod_data_source_block I
_cod_original_cell_volume 949.8(3)
_cod_database_code 2232164
_cod_database_fobs_code 2232164

loop_
_symmetry_equiv_pos_as_xyz
'x, y, z'
'-x, -y, -z'

loop_
_atom_site_type_symbol
_atom_site_label
_atom_site_fract_x
_atom_site_fract_y
_atom_site_fract_z
_atom_site_U_iso_or_equiv
_atom_site_adp_type
_atom_site_calc_flag
_atom_site_refinement_flags
_atom_site_occupancy
_atom_site_symmetry_multiplicity
Cd Cd1 0.16456(3) 0.49799(2) 0.10431(2) 0.02493(12) Uani d . 1 1
N N1 0.1884(3) 0.3281(3) -0.0471(3) 0.0287(6) Uani d . 1 1
N N2 0.1751(3) -0.3077(3) -0.7491(2) 0.0266(6) Uani d . 1 1
O O1 0.1024(3) 0.3142(3) 0.2322(2) 0.0353(6) Uani d . 1 1
O O2 0.3550(3) 0.4760(2) 0.2348(2) 0.0350(6) Uani d . 1 1
O O3 0.8868(3) 0.3906(3) 0.0535(2) 0.0362(6) Uani d . 1 1
O O4 0.6363(3) 0.2894(3) -0.0233(2) 0.0336(6) Uani d . 1 1
C C1 0.2978(4) 0.3687(4) -0.1239(3) 0.0338(8) Uani d . 1 1
H H1 0.3788 0.4693 -0.1097 0.041 Uiso calc R 1 1
C C2 0.2974(4) 0.2702(4) -0.2224(3) 0.0325(8) Uani d . 1 1
H H2 0.3759 0.3039 -0.2745 0.039 Uiso calc R 1 1
C C3 0.1791(4) 0.1192(3) -0.2445(3) 0.0288(7) Uani d . 1 1
C C4 0.0700(4) 0.0771(4) -0.1623(3) 0.0355(8) Uani d . 1 1
H H4 -0.0090 -0.0239 -0.1714 0.043 Uiso calc R 1 1
C C5 0.0775(5) 0.1841(4) -0.0670(3) 0.0365(9) Uani d . 1 1
H H5 0.0006 0.1536 -0.0135 0.044 Uiso calc R 1 1
C C6 0.1591(4) 0.0064(4) -0.3510(3) 0.0337(8) Uani d . 1 1
H H6 0.0776 -0.0924 -0.3543 0.040 Uiso calc R 1 1
C C7 0.2438(4) 0.0293(4) -0.4427(3) 0.0320(8) Uani d . 1 1
H H7 0.3282 0.1267 -0.4391 0.038 Uiso calc R 1 1
C C8 0.2160(4) -0.0861(3) -0.5501(3) 0.0291(7) Uani d . 1 1
C C9 0.3390(4) -0.0707(4) -0.6182(3) 0.0315(8) Uani d . 1 1
H H9 0.4385 0.0162 -0.5989 0.038 Uiso calc R 1 1
C C10 0.3148(4) -0.1832(4) -0.7145(3) 0.0315(8) Uani d . 1 1
H H10 0.4008 -0.1718 -0.7580 0.038 Uiso calc R 1 1
C C11 0.0541(4) -0.3206(4) -0.6863(3) 0.0299(7) Uani d . 1 1
H H11 -0.0458 -0.4061 -0.7103 0.036 Uiso calc R 1 1
C C12 0.0698(4) -0.2139(4) -0.5878(3) 0.0331(8) Uani d . 1 1
H H12 -0.0183 -0.2276 -0.5462 0.040 Uiso calc R 1 1
C C13 0.4592(4) 0.2971(3) 0.3492(3) 0.0284(7) Uani d . 1 1
C C14 0.5692(4) 0.3628(4) 0.4528(3) 0.0323(8) Uani d . 1 1
H H14 0.5405 0.4004 0.5239 0.039 Uiso calc R 1 1
C C15 0.7199(4) 0.3733(4) 0.4519(3) 0.0358(8) Uani d . 1 1
H H15 0.7939 0.4199 0.5218 0.043 Uiso calc R 1 1
C C16 0.7619(4) 0.3156(4) 0.3491(3) 0.0347(8) Uani d . 1 1
H H16 0.8649 0.3239 0.3490 0.042 Uiso calc R 1 1
C C17 0.6528(4) 0.2449(4) 0.2447(3) 0.0301(8) Uani d . 1 1
C C18 0.5032(4) 0.2396(3) 0.2462(3) 0.0305(8) Uani d . 1 1
H H18 0.4304 0.1959 0.1757 0.037 Uiso calc R 1 1
C C19 0.2923(4) 0.2811(4) 0.3494(3) 0.0320(8) Uani d . 1 1
H H19A 0.2798 0.3177 0.4316 0.038 Uiso calc R 1 1
H H19B 0.2160 0.1733 0.3279 0.038 Uiso calc R 1 1
C C20 0.2475(4) 0.3636(3) 0.2656(3) 0.0243(7) Uani d . 1 1
C C21 0.6985(4) 0.1814(4) 0.1321(3) 0.0334(8) Uani d . 1 1
H H21A 0.6091 0.0842 0.0934 0.040 Uiso calc R 1 1
H H21B 0.7899 0.1645 0.1525 0.040 Uiso calc R 1 1
C C22 0.7419(4) 0.2925(3) 0.0462(3) 0.0265(7) Uani d . 1 1

loop_
_atom_site_aniso_label
_atom_site_aniso_U_11
_atom_site_aniso_U_22
_atom_site_aniso_U_33
_atom_site_aniso_U_12
_atom_site_aniso_U_13
_atom_site_aniso_U_23
Cd1 0.03223(17) 0.02483(16) 0.01910(16) 0.01568(11) 0.00324(10) 0.00013(9)
N1 0.0356(15) 0.0267(14) 0.0227(16) 0.0157(12) 0.0049(13) -0.0021(11)
N2 0.0348(15) 0.0267(13) 0.0190(15) 0.0167(12) 0.0024(12) -0.0013(11)
O1 0.0246(12) 0.0387(13) 0.0438(17) 0.0143(10) 0.0011(11) 0.0135(11)
O2 0.0269(12) 0.0334(12) 0.0422(16) 0.0094(10) 0.0020(11) 0.0162(11)
O3 0.0282(13) 0.0411(14) 0.0372(16) 0.0120(11) 0.0061(11) 0.0143(12)
O4 0.0324(13) 0.0397(13) 0.0278(15) 0.0161(11) 0.0016(11) 0.0067(11)
C1 0.0317(18) 0.0310(17) 0.033(2) 0.0129(15) 0.0063(16) -0.0055(15)
C2 0.0274(17) 0.0378(18) 0.028(2) 0.0147(15) 0.0067(15) -0.0035(15)
C3 0.0362(18) 0.0281(16) 0.026(2) 0.0199(15) 0.0030(15) -0.0008(14)
C4 0.047(2) 0.0230(16) 0.030(2) 0.0120(15) 0.0084(17) 0.0004(14)
C5 0.049(2) 0.0311(18) 0.027(2) 0.0164(16) 0.0148(17) 0.0029(15)
C6 0.039(2) 0.0275(17) 0.032(2) 0.0159(15) 0.0034(16) -0.0022(14)
C7 0.041(2) 0.0253(16) 0.029(2) 0.0159(15) 0.0035(16) 0.0020(14)
C8 0.043(2) 0.0264(16) 0.0231(19) 0.0208(15) 0.0025(15) 0.0031(14)
C9 0.042(2) 0.0247(16) 0.024(2) 0.0134(15) 0.0034(16) 0.0008(14)
C10 0.0374(19) 0.0318(17) 0.0236(19) 0.0159(15) 0.0063(15) 0.0007(14)
C11 0.0329(18) 0.0315(17) 0.0247(19) 0.0164(15) 0.0010(15) -0.0008(14)
C12 0.0355(19) 0.0428(19) 0.027(2) 0.0245(16) 0.0076(16) 0.0031(15)
C13 0.0299(17) 0.0306(17) 0.028(2) 0.0145(14) 0.0065(15) 0.0121(15)
C14 0.0363(19) 0.0346(18) 0.028(2) 0.0177(15) 0.0081(16) 0.0082(15)
C15 0.038(2) 0.0413(19) 0.030(2) 0.0211(17) -0.0032(16) 0.0042(16)
C16 0.0314(18) 0.0425(19) 0.039(2) 0.0221(16) 0.0070(17) 0.0140(17)
C17 0.0367(19) 0.0299(17) 0.030(2) 0.0175(15) 0.0113(16) 0.0138(15)
C18 0.0331(18) 0.0315(17) 0.026(2) 0.0135(15) 0.0033(15) 0.0097(15)
C19 0.0284(17) 0.0367(18) 0.031(2) 0.0137(15) 0.0060(15) 0.0119(15)
C20 0.0279(17) 0.0261(15) 0.0211(18) 0.0148(14) 0.0042(14) 0.0035(13)
C21 0.041(2) 0.0321(17) 0.031(2) 0.0188(16) 0.0109(17) 0.0094(15)
C22 0.0338(18) 0.0285(16) 0.0193(18) 0.0177(15) 0.0052(15) -0.0010(13)

loop_
_atom_type_symbol
_atom_type_description
_atom_type_scat_dispersion_real
_atom_type_scat_dispersion_imag
_atom_type_scat_source
C C 0.0033 0.0016 'International Tables Vol C Tables 4.2.6.8 and 6.1.1.4'
H H 0.0000 0.0000 'International Tables Vol C Tables 4.2.6.8 and 6.1.1.4'
Cd Cd -0.8075 1.2024 'International Tables Vol C Tables 4.2.6.8 and 6.1.1.4'
N N 0.0061 0.0033 'International Tables Vol C Tables 4.2.6.8 and 6.1.1.4'
O O 0.0106 0.0060 'International Tables Vol C Tables 4.2.6.8 and 6.1.1.4'

loop_
_geom_angle_atom_site_label_1
_geom_angle_atom_site_label_2
_geom_angle_atom_site_label_3
_geom_angle_site_symmetry_1
_geom_angle_site_symmetry_3
_geom_angle
N1 Cd1 N2 . 1_566 172.12(9)
N1 Cd1 O3 . 1_455 92.92(10)
N2 Cd1 O3 1_566 1_455 93.60(10)
N1 Cd1 O2 . . 88.91(10)
N2 Cd1 O2 1_566 . 88.96(10)
O3 Cd1 O2 1_455 . 139.86(8)
N1 Cd1 O3 . 2_665 86.43(9)
N2 Cd1 O3 1_566 2_665 91.45(9)
O3 Cd1 O3 1_455 2_665 71.46(9)
O2 Cd1 O3 . 2_665 148.59(8)
N1 Cd1 O1 . . 88.59(9)
N2 Cd1 O1 1_566 . 96.33(9)
O3 Cd1 O1 1_455 . 85.54(8)
O2 Cd1 O1 . . 54.39(8)
O3 Cd1 O1 2_665 . 156.16(8)
N1 Cd1 O4 . 2_665 89.83(9)
N2 Cd1 O4 1_566 2_665 82.82(9)
O3 Cd1 O4 1_455 2_665 124.49(8)
O2 Cd1 O4 . 2_665 95.59(8)
O3 Cd1 O4 2_665 2_665 53.40(8)
O1 Cd1 O4 . 2_665 149.96(8)
N1 Cd1 C20 . . 87.53(10)
N2 Cd1 C20 1_566 . 94.02(10)
O3 Cd1 C20 1_455 . 112.79(9)
O2 Cd1 C20 . . 27.18(8)
O3 Cd1 C20 2_665 . 172.80(8)
O1 Cd1 C20 . . 27.25(8)
O4 Cd1 C20 2_665 . 122.72(9)
N1 Cd1 C22 . 2_665 88.67(9)
N2 Cd1 C22 1_566 2_665 86.02(9)
O3 Cd1 C22 1_455 2_665 98.26(10)
O2 Cd1 C22 . 2_665 121.88(9)
O3 Cd1 C22 2_665 2_665 27.06(9)
O1 Cd1 C22 . 2_665 175.42(8)
O4 Cd1 C22 2_665 2_665 26.36(9)
C20 Cd1 C22 . 2_665 148.87(10)
N1 Cd1 Cd1 . 2_565 89.56(8)
N2 Cd1 Cd1 1_566 2_565 93.09(8)
O3 Cd1 Cd1 1_455 2_565 36.17(6)
O2 Cd1 Cd1 . 2_565 175.62(5)
O3 Cd1 Cd1 2_665 2_565 35.29(6)
O1 Cd1 Cd1 . 2_565 121.47(6)
O4 Cd1 Cd1 2_665 2_565 88.51(6)
C20 Cd1 Cd1 . 2_565 148.61(7)
C22 Cd1 Cd1 2_665 2_565 62.17(8)
C5 N1 C1 . . 117.3(3)
C5 N1 Cd1 . . 118.4(2)
C1 N1 Cd1 . . 124.0(2)
C10 N2 C11 . . 117.2(3)
C10 N2 Cd1 . 1_544 118.7(2)
C11 N2 Cd1 . 1_544 123.5(2)
C20 O1 Cd1 . . 90.57(19)
C20 O2 Cd1 . . 91.3(2)
C22 O3 Cd1 . 1_655 156.6(2)
C22 O3 Cd1 . 2_665 93.4(2)
Cd1 O3 Cd1 1_655 2_665 108.54(9)
C22 O4 Cd1 . 2_665 91.02(19)
N1 C1 C2 . . 123.2(3)
N1 C1 H1 . . 118.4
C2 C1 H1 . . 118.4
C1 C2 C3 . . 119.4(3)
C1 C2 H2 . . 120.3
C3 C2 H2 . . 120.3
C4 C3 C2 . . 116.9(3)
C4 C3 C6 . . 118.5(3)
C2 C3 C6 . . 124.5(3)
C5 C4 C3 . . 119.8(3)
C5 C4 H4 . . 120.1
C3 C4 H4 . . 120.1
N1 C5 C4 . . 123.3(3)
N1 C5 H5 . . 118.4
C4 C5 H5 . . 118.4
C7 C6 C3 . . 126.8(3)
C7 C6 H6 . . 116.6
C3 C6 H6 . . 116.6
C6 C7 C8 . . 125.0(3)
C6 C7 H7 . . 117.5
C8 C7 H7 . . 117.5
C9 C8 C12 . . 116.8(3)
C9 C8 C7 . . 120.0(3)
C12 C8 C7 . . 123.1(3)
C10 C9 C8 . . 119.7(3)
C10 C9 H9 . . 120.1
C8 C9 H9 . . 120.1
N2 C10 C9 . . 123.3(3)
N2 C10 H10 . . 118.4
C9 C10 H10 . . 118.4
N2 C11 C12 . . 122.8(3)
N2 C11 H11 . . 118.6
C12 C11 H11 . . 118.6
C11 C12 C8 . . 120.0(3)
C11 C12 H12 . . 120.0
C8 C12 H12 . . 120.0
C18 C13 C14 . . 118.6(3)
C18 C13 C19 . . 120.1(3)
C14 C13 C19 . . 121.3(3)
C15 C14 C13 . . 120.6(3)
C15 C14 H14 . . 119.7
C13 C14 H14 . . 119.7
C16 C15 C14 . . 120.2(4)
C16 C15 H15 . . 119.9
C14 C15 H15 . . 119.9
C15 C16 C17 . . 120.6(3)
C15 C16 H16 . . 119.7
C17 C16 H16 . . 119.7
C18 C17 C16 . . 118.3(3)
C18 C17 C21 . . 120.9(3)
C16 C17 C21 . . 120.7(3)
C13 C18 C17 . . 121.6(3)
C13 C18 H18 . . 119.2
C17 C18 H18 . . 119.2
C13 C19 C20 . . 116.1(3)
C13 C19 H19A . . 108.3
C20 C19 H19A . . 108.3
C13 C19 H19B . . 108.3
C20 C19 H19B . . 108.3
H19A C19 H19B . . 107.4
O2 C20 O1 . . 123.5(3)
O2 C20 C19 . . 119.4(3)
O1 C20 C19 . . 117.1(3)
O2 C20 Cd1 . . 61.47(17)
O1 C20 Cd1 . . 62.18(17)
C19 C20 Cd1 . . 176.6(2)
C17 C21 C22 . . 109.4(3)
C17 C21 H21A . . 109.8
C22 C21 H21A . . 109.8
C17 C21 H21B . . 109.8
C22 C21 H21B . . 109.8
H21A C21 H21B . . 108.2
O4 C22 O3 . . 122.1(3)
O4 C22 C21 . . 120.0(3)
O3 C22 C21 . . 117.7(3)
O4 C22 Cd1 . 2_665 62.63(17)
O3 C22 Cd1 . 2_665 59.56(17)
C21 C22 Cd1 . 2_665 177.3(3)

loop_
_geom_bond_atom_site_label_1
_geom_bond_atom_site_label_2
_geom_bond_site_symmetry_2
_geom_bond_distance
Cd1 N1 . 2.327(3)
Cd1 N2 1_566 2.332(3)
Cd1 O3 1_455 2.351(2)
Cd1 O2 . 2.398(2)
Cd1 O3 2_665 2.402(2)
Cd1 O1 . 2.413(2)
Cd1 O4 2_665 2.470(2)
Cd1 C20 . 2.729(3)
Cd1 C22 2_665 2.781(3)
N1 C5 . 1.331(4)
N1 C1 . 1.340(4)
N2 C10 . 1.337(4)
N2 C11 . 1.338(4)
N2 Cd1 1_544 2.331(3)
O1 C20 . 1.249(4)
O2 C20 . 1.247(4)
O3 C22 . 1.267(4)
O3 Cd1 1_655 2.351(2)
O3 Cd1 2_665 2.402(2)
O4 C22 . 1.235(4)
O4 Cd1 2_665 2.470(2)
C1 C2 . 1.376(5)
C1 H1 . 0.9400
C2 C3 . 1.400(4)
C2 H2 . 0.9400
C3 C4 . 1.385(5)
C3 C6 . 1.469(5)
C4 C5 . 1.380(5)
C4 H4 . 0.9400
C5 H5 . 0.9400
C6 C7 . 1.323(5)
C6 H6 . 0.9400
C7 C8 . 1.474(5)
C7 H7 . 0.9400
C8 C9 . 1.386(5)
C8 C12 . 1.390(5)
C9 C10 . 1.378(5)
C9 H9 . 0.9400
C10 H10 . 0.9400
C11 C12 . 1.380(5)
C11 H11 . 0.9400
C12 H12 . 0.9400
C13 C18 . 1.387(5)
C13 C14 . 1.395(5)
C13 C19 . 1.513(5)
C14 C15 . 1.382(5)
C14 H14 . 0.9400
C15 C16 . 1.376(5)
C15 H15 . 0.9400
C16 C17 . 1.399(5)
C16 H16 . 0.9400
C17 C18 . 1.392(5)
C17 C21 . 1.507(5)
C18 H18 . 0.9400
C19 C20 . 1.522(5)
C19 H19A . 0.9800
C19 H19B . 0.9800
C21 C22 . 1.529(5)
C21 H21A . 0.9800
C21 H21B . 0.9800
C22 Cd1 2_665 2.781(3)
